data_7214713
loop_
_publ_author_name
'Granero-Garc\'ia, Rub\'en'
'Lahoz, Fernando J.'
'Paulmann, Carsten'
'Saouane, Sofiane'
'Fabbiani, Francesca P. A.'

_publ_section_title
;
 A novel hydrate of \a-cyclodextrin crystallised under high-pressure
 conditions
;
_journal_issue 24
_journal_name_full CrystEngComm
_journal_page_first 8664
_journal_paper_doi 10.1039/c2ce26362a
_journal_volume 14
_journal_year 2012
_chemical_absolute_configuration syn
_chemical_formula_moiety 'C36 H60 O30, 6(H2 O)'
_chemical_formula_sum 'C36 H72 O36'
_chemical_formula_weight 1080.94
_chemical_name_common '\a-cyclodextrin hexahydrate'
_chemical_name_systematic
;
cyclohexaamylose hexahydrate, cyclomaltohexaose hexahydrate
;
_space_group_IT_number 19
_symmetry_cell_setting orthorhombic
_symmetry_space_group_name_Hall 'P 2ac 2ab'
_symmetry_space_group_name_H-M 'P 21 21 21'
_atom_sites_solution_hydrogens mixed
_atom_sites_solution_primary notdet
_atom_sites_solution_secondary difmap
_audit_creation_method SHELXL-97
_cell_angle_alpha 90.00
_cell_angle_beta 90.00
_cell_angle_gamma 90.00
_cell_formula_units_Z 4
_cell_length_a 14.8815(4)
_cell_length_b 33.7011(10)
_cell_length_c 9.4872(2)
_cell_measurement_reflns_used 6135
_cell_measurement_temperature 150(2)
_cell_measurement_theta_max 21.07
_cell_measurement_theta_min 2.27
_cell_volume 4758.0(2)
_computing_cell_refinement 'APEX2 v2012.4-0'
_computing_data_collection 'APEX2 v2012.4-0'
_computing_data_reduction 'SAINT (Bruker, 2007)'
_computing_molecular_graphics
;
ORTEP3 for Windows (Burnett & Johnson, 1996)
and Mercury (Macrae <i>et al.</i>, 2008)
;
_computing_publication_material 'publCIF (Westrip, 2010)'
_computing_structure_refinement 'SHELXL-97 (Sheldrick, 1997)'
_computing_structure_solution 'known coordinates'
_diffrn_ambient_temperature 150(2)
_diffrn_measured_fraction_theta_full 0.938
_diffrn_measured_fraction_theta_max 0.938
_diffrn_measurement_device_type 'Bruker APEXII CCD area-detector'
_diffrn_measurement_method '\w and \j scans'
_diffrn_radiation_monochromator graphite
_diffrn_radiation_source 'fine-focus sealed tube'
_diffrn_radiation_type MoK\a
_diffrn_radiation_wavelength 0.71073
_diffrn_reflns_av_R_equivalents 0.0988
_diffrn_reflns_av_sigmaI/netI 0.0726
_diffrn_reflns_limit_h_max 18
_diffrn_reflns_limit_h_min 0
_diffrn_reflns_limit_k_max 47
_diffrn_reflns_limit_k_min 0
_diffrn_reflns_limit_l_max 13
_diffrn_reflns_limit_l_min 0
_diffrn_reflns_number 67820
_diffrn_reflns_theta_full 30.52
_diffrn_reflns_theta_max 30.52
_diffrn_reflns_theta_min 1.50
_exptl_absorpt_coefficient_mu 0.137
_exptl_absorpt_correction_T_max 0.745
_exptl_absorpt_correction_T_min 0.563
_exptl_absorpt_correction_type multi-scan
_exptl_absorpt_process_details '(SADABS; Sheldrick, 2008<i>a</i>)'
_exptl_crystal_colour colourless
_exptl_crystal_density_diffrn 1.509
_exptl_crystal_density_method 'not measured'
_exptl_crystal_description block
_exptl_crystal_F_000 2304
_exptl_crystal_size_max 0.34
_exptl_crystal_size_mid 0.16
_exptl_crystal_size_min 0.15
_refine_diff_density_max 0.344
_refine_diff_density_min -0.432
_refine_diff_density_rms 0.082
_refine_ls_abs_structure_details 'Flack H D (1983), Acta Cryst. A39, 876-881'
_refine_ls_abs_structure_Flack 10(10)
_refine_ls_extinction_method none
_refine_ls_goodness_of_fit_ref 1.023
_refine_ls_hydrogen_treatment mixed
_refine_ls_matrix_type full
_refine_ls_number_parameters 685
_refine_ls_number_reflns 7533
_refine_ls_number_restraints 408
_refine_ls_restrained_S_all 1.008
_refine_ls_R_factor_all 0.0749
_refine_ls_R_factor_gt 0.0498
_refine_ls_shift/su_max 0.000
_refine_ls_shift/su_mean 0.000
_refine_ls_structure_factor_coef Fsqd
_refine_ls_weighting_details 'calc w=1/[\s^2^(Fo^2^)+(0.0680P)^2^+0.0000P] where P=(Fo^2^+2Fc^2^)/3'
_refine_ls_weighting_scheme calc
_refine_ls_wR_factor_gt 0.1101
_refine_ls_wR_factor_ref 0.1245
_reflns_number_gt 5711
_reflns_number_total 7540
_reflns_threshold_expression >2sigma(I)
_cod_data_source_file c2ce26362a.txt
_cod_data_source_block alpha_CDX_form_I_150K
_cod_depositor_comments
;
The following automatic conversions were performed:

'_symmetry_cell_setting' value 'Orthorhombic' changed to
'orthorhombic' according to
/usr/data/users/saulius/automatic-downloads/retrospective/RSC/lib/dictionaries/cif_core.dic
dictionary named 'cif_core.dic' version 2.4.2 from 2011-04-26.

Automatic conversion script
Id: cif_fix_values 2281 2013-09-26 08:29:07Z andrius 
;
_cod_database_code 7214713

loop_
_symmetry_equiv_pos_as_xyz
'x, y, z'
'x+1/2, -y+1/2, -z'
'-x, y+1/2, -z+1/2'
'-x+1/2, -y, z+1/2'

loop_
_atom_site_label
_atom_site_type_symbol
_atom_site_fract_x
_atom_site_fract_y
_atom_site_fract_z
_atom_site_U_iso_or_equiv
_atom_site_adp_type
_atom_site_occupancy
_atom_site_symmetry_multiplicity
_atom_site_calc_flag
_atom_site_refinement_flags
_atom_site_disorder_assembly
_atom_site_disorder_group
C1_1 C 0.7799(2) 0.23152(8) 0.0070(3) 0.0201(6) Uani 1 1 d D . .
H1_1 H 0.7490 0.2560 -0.0205 0.024 Uiso 1 1 calc R . .
C2_1 C 0.8351(2) 0.21651(8) -0.1175(3) 0.0210(6) Uani 1 1 d D . .
H2_1 H 0.8744 0.2380 -0.1500 0.025 Uiso 1 1 calc R . .
C3_1 C 0.89332(19) 0.18105(8) -0.0747(3) 0.0186(6) Uani 1 1 d D . .
H3_1 H 0.8548 0.1579 -0.0596 0.022 Uiso 1 1 calc R . .
C4_1 C 0.9448(2) 0.19009(8) 0.0605(3) 0.0195(6) Uani 1 1 d D . .
H4_1 H 0.9905 0.2104 0.0420 0.023 Uiso 1 1 calc R . .
C5_1 C 0.8810(2) 0.20451(8) 0.1748(3) 0.0212(6) Uani 1 1 d D . .
H5_1 H 0.8363 0.1838 0.1936 0.025 Uiso 1 1 calc R . .
C6_1 C 0.9258(2) 0.21617(9) 0.3123(3) 0.0272(7) Uani 1 1 d D . .
H6_1 H 0.9661 0.1952 0.3425 0.033 Uiso 1 1 calc R . .
H6'_1 H 0.9609 0.2401 0.2986 0.033 Uiso 1 1 calc R . .
O2_1 O 0.77780(14) 0.20504(6) -0.2305(2) 0.0241(5) Uani 1 1 d D . .
H2O_1 H 0.7465 0.2239 -0.2539 0.036 Uiso 1 1 calc R . .
O3_1 O 0.95891(14) 0.17195(6) -0.1804(2) 0.0221(4) Uani 1 1 d D . .
H3O_1 H 0.9339 0.1622 -0.2491 0.033 Uiso 1 1 calc R . .
O4_1 O 0.98772(14) 0.15363(5) 0.1020(2) 0.0191(4) Uani 1 1 d D . .
O5_1 O 0.83578(14) 0.23951(6) 0.1243(2) 0.0222(4) Uani 1 1 d D . .
O6_1 O 0.85913(17) 0.22285(6) 0.4178(2) 0.0304(5) Uani 1 1 d D . .
H6O_1 H 0.8467 0.2465 0.4206 0.046 Uiso 1 1 calc R . .
C1_2 C 0.4517(2) 0.18915(7) 0.1519(3) 0.0178(5) Uani 1 1 d D . .
H1_2 H 0.3869 0.1928 0.1644 0.021 Uiso 1 1 calc R . .
C2_2 C 0.4724(2) 0.18440(8) -0.0053(3) 0.0184(6) Uani 1 1 d D . .
H2_2 H 0.4494 0.2075 -0.0565 0.022 Uiso 1 1 calc R . .
C3_2 C 0.5723(2) 0.18140(8) -0.0278(3) 0.0186(6) Uani 1 1 d D . .
H3_2 H 0.5932 0.1555 0.0062 0.022 Uiso 1 1 calc R . .
C4_2 C 0.62303(19) 0.21399(8) 0.0494(3) 0.0180(6) Uani 1 1 d D . .
H4_2 H 0.6145 0.2393 0.0001 0.022 Uiso 1 1 calc R . .
C5_2 C 0.5938(2) 0.21845(8) 0.2033(3) 0.0201(6) Uani 1 1 d D . .
H5_2 H 0.6113 0.1946 0.2558 0.024 Uiso 1 1 calc R . .
C6_2 C 0.6333(2) 0.25465(8) 0.2745(3) 0.0223(6) Uani 1 1 d D . .
H6_2 H 0.6037 0.2583 0.3647 0.027 Uiso 1 1 calc R . .
H6'_2 H 0.6965 0.2498 0.2928 0.027 Uiso 1 1 calc R . .
O2_2 O 0.42930(14) 0.14920(6) -0.0574(2) 0.0214(4) Uani 1 1 d D . .
H2O_2 H 0.3833 0.1553 -0.0998 0.032 Uiso 1 1 calc R . .
O3_2 O 0.58942(16) 0.18428(6) -0.1754(2) 0.0244(4) Uani 1 1 d D . .
H3O_2 H 0.6438 0.1853 -0.1890 0.037 Uiso 1 1 calc R . .
O4_2 O 0.71549(14) 0.20263(5) 0.0416(2) 0.0191(4) Uani 1 1 d D . .
O5_2 O 0.49741(14) 0.22255(5) 0.2072(2) 0.0192(4) Uani 1 1 d D . .
O6_2 O 0.62497(15) 0.29037(6) 0.1948(2) 0.0242(5) Uani 1 1 d D . .
H6O_2 H 0.5753 0.3002 0.2087 0.036 Uiso 1 1 calc R . .
C1_3 C 0.4254(2) 0.07458(8) 0.5273(3) 0.0193(6) Uani 1 1 d D . .
H1_3 H 0.4011 0.0579 0.6028 0.023 Uiso 1 1 calc R . .
C2_3 C 0.3724(2) 0.06740(8) 0.3915(3) 0.0195(6) Uani 1 1 d D . .
H2_3 H 0.3094 0.0751 0.4048 0.023 Uiso 1 1 calc R . .
C3_3 C 0.4148(2) 0.09243(8) 0.2761(3) 0.0185(6) Uani 1 1 d D . .
H3_3 H 0.4758 0.0826 0.2589 0.022 Uiso 1 1 calc R . .
C4_3 C 0.4208(2) 0.13600(8) 0.3215(3) 0.0183(6) Uani 1 1 d D . .
H4_3 H 0.3612 0.1483 0.3186 0.022 Uiso 1 1 calc R . .
C5_3 C 0.4623(2) 0.14106(8) 0.4677(3) 0.0179(6) Uani 1 1 d D . .
H5_3 H 0.5263 0.1344 0.4615 0.021 Uiso 1 1 calc R . .
C6_3 C 0.4542(2) 0.18260(8) 0.5285(3) 0.0220(6) Uani 1 1 d D . .
H6_3 H 0.4838 0.1833 0.6196 0.026 Uiso 1 1 calc R . .
H6'_3 H 0.4851 0.2011 0.4669 0.026 Uiso 1 1 calc R . .
O2_3 O 0.37821(14) 0.02615(6) 0.3597(2) 0.0218(4) Uani 1 1 d D . .
H2O_3 H 0.3276 0.0172 0.3472 0.033 Uiso 1 1 calc R . .
O3_3 O 0.36429(15) 0.08902(6) 0.1479(2) 0.0228(4) Uani 1 1 d D . .
H3OA_3 H 0.3186 0.1025 0.1536 0.034 Uiso 0.50 1 calc PR A 1
H3OB_3 H 0.3773 0.1074 0.0951 0.034 Uiso 0.50 1 calc PR A 2
O4_3 O 0.47847(14) 0.15398(6) 0.2189(2) 0.0191(4) Uani 1 1 d D . .
O5_3 O 0.42112(14) 0.11484(5) 0.5681(2) 0.0198(4) Uani 1 1 d D . .
O6_3 O 0.36312(15) 0.19523(6) 0.5450(2) 0.0236(5) Uani 1 1 d D . .
H6O_3 H 0.3395 0.1826 0.6090 0.035 Uiso 1 1 calc R . .
C1_4 C 0.7313(2) 0.00275(8) 0.6696(3) 0.0186(6) Uani 1 1 d D . .
H1_4 H 0.7648 -0.0142 0.7351 0.022 Uiso 1 1 calc R . .
C2_4 C 0.6586(2) -0.02224(8) 0.5975(3) 0.0184(6) Uani 1 1 d D . .
H2_4 H 0.6206 -0.0336 0.6715 0.022 Uiso 1 1 calc R . .
C3_4 C 0.59951(19) 0.00433(8) 0.5069(3) 0.0181(6) Uani 1 1 d D . .
H3_4 H 0.6364 0.0156 0.4312 0.022 Uiso 1 1 calc R . .
C4_4 C 0.56210(19) 0.03834(8) 0.5956(3) 0.0169(5) Uani 1 1 d D . .
H4_4 H 0.5218 0.0284 0.6694 0.020 Uiso 1 1 calc R . .
C5_4 C 0.6407(2) 0.06139(8) 0.6588(3) 0.0186(6) Uani 1 1 d D . .
H5_4 H 0.6793 0.0704 0.5814 0.022 Uiso 1 1 calc R . .
C6_4 C 0.6135(2) 0.09730(8) 0.7445(3) 0.0207(6) Uani 1 1 d D . .
H6_4 H 0.6651 0.1070 0.7967 0.025 Uiso 1 1 calc R . .
H6'_4 H 0.5937 0.1182 0.6816 0.025 Uiso 1 1 calc R . .
O2_4 O 0.69734(15) -0.05430(6) 0.5208(2) 0.0243(5) Uani 1 1 d D . .
H2O_4 H 0.7460 -0.0474 0.4884 0.037 Uiso 1 1 calc R . .
O3_4 O 0.52882(14) -0.01813(6) 0.4451(2) 0.0214(4) Uani 1 1 d D . .
H3O_4 H 0.5011 -0.0042 0.3893 0.032 Uiso 1 1 calc R . .
O4_4 O 0.51492(14) 0.06313(5) 0.4978(2) 0.0191(4) Uani 1 1 d D . .
O5_4 O 0.69229(14) 0.03482(5) 0.7464(2) 0.0193(4) Uani 1 1 d D . .
O6_4 O 0.54313(15) 0.08787(6) 0.8402(2) 0.0237(5) Uani 1 1 d D . .
H6O_4 H 0.5167 0.1082 0.8628 0.036 Uiso 1 1 calc R . .
C1_5 C 1.0604(2) 0.04714(8) 0.5120(3) 0.0197(6) Uani 1 1 d D . .
H1_5 H 1.1231 0.0531 0.5356 0.024 Uiso 1 1 calc R . .
C2_5 C 1.0405(2) 0.00412(8) 0.5489(3) 0.0208(6) Uani 1 1 d D . .
H2_5 H 1.0530 0.0007 0.6496 0.025 Uiso 1 1 calc R . .
C3_5 C 0.9417(2) -0.00617(7) 0.5257(3) 0.0184(6) Uani 1 1 d D . .
H3_5 H 0.9281 -0.0045 0.4249 0.022 Uiso 1 1 calc R . .
C4_5 C 0.88228(19) 0.02294(8) 0.6055(3) 0.0190(6) Uani 1 1 d D . .
H4_5 H 0.8884 0.0185 0.7071 0.023 Uiso 1 1 calc R . .
C5_5 C 0.90886(19) 0.06557(8) 0.5704(3) 0.0195(6) Uani 1 1 d D . .
H5_5 H 0.8957 0.0709 0.4710 0.023 Uiso 1 1 calc R . .
C6_5 C 0.8643(2) 0.09665(8) 0.6606(4) 0.0261(7) Uani 1 1 d D . .
H6_5 H 0.7997 0.0926 0.6599 0.031 Uiso 1 1 calc R . .
H6'_5 H 0.8851 0.0942 0.7570 0.031 Uiso 1 1 calc R . .
O2_5 O 1.09832(15) -0.02199(6) 0.4744(2) 0.0261(5) Uani 1 1 d D . .
H2O_5 H 1.1056 -0.0423 0.5204 0.039 Uiso 1 1 calc R . .
O3_5 O 0.92218(15) -0.04527(6) 0.5746(2) 0.0230(4) Uani 1 1 d D . .
H3O_5 H 0.9348 -0.0614 0.5129 0.034 Uiso 1 1 calc R . .
O4_5 O 0.79013(13) 0.01623(6) 0.5636(2) 0.0177(4) Uani 1 1 d D . .
O5_5 O 1.00332(14) 0.07103(6) 0.5955(2) 0.0211(4) Uani 1 1 d D . .
O6_5 O 0.88441(15) 0.13529(6) 0.6091(2) 0.0272(5) Uani 1 1 d D . .
H6O_5 H 0.8378 0.1464 0.5853 0.041 Uiso 1 1 calc R . .
C1_6 C 1.0816(2) 0.15370(8) 0.1168(3) 0.0195(6) Uani 1 1 d D . .
H1_6 H 1.1069 0.1758 0.0625 0.023 Uiso 1 1 calc R . .
C2_6 C 1.1171(2) 0.11487(8) 0.0590(3) 0.0199(6) Uani 1 1 d D . .
H2_6 H 1.1827 0.1149 0.0674 0.024 Uiso 1 1 calc R . .
C3_6 C 1.0801(2) 0.08019(8) 0.1445(3) 0.0197(6) Uani 1 1 d D . .
H3_6 H 1.0150 0.0785 0.1298 0.024 Uiso 1 1 calc R . .
C4_6 C 1.0987(2) 0.08519(7) 0.3022(3) 0.0171(6) Uani 1 1 d D . .
H4_6 H 1.1627 0.0804 0.3201 0.020 Uiso 1 1 calc R . .
C5_6 C 1.0739(2) 0.12716(7) 0.3546(3) 0.0172(5) Uani 1 1 d D . .
H5_6 H 1.0084 0.1295 0.3606 0.021 Uiso 1 1 calc R . .
C6_6 C 1.1153(2) 0.13916(8) 0.4948(3) 0.0222(6) Uani 1 1 d D . .
H6_6 H 1.1010 0.1667 0.5146 0.033 Uiso 1 1 calc R . .
H6'_6 H 1.0903 0.1230 0.5696 0.033 Uiso 1 1 calc R . .
O2_6 O 1.09396(16) 0.11087(6) -0.0873(2) 0.0251(5) Uani 1 1 d D . .
H2O_6 H 1.0412 0.1171 -0.0988 0.038 Uiso 1 1 calc R . .
O3_6 O 1.12074(15) 0.04416(6) 0.0973(2) 0.0243(5) Uani 1 1 d D . .
H3O_6 H 1.0864 0.0327 0.0433 0.037 Uiso 1 1 calc R . .
O4_6 O 1.04653(14) 0.05392(6) 0.3668(2) 0.0190(4) Uani 1 1 d D . .
O5_6 O 1.10831(14) 0.15723(5) 0.2595(2) 0.0198(4) Uani 1 1 d D . .
O6_6 O 1.20951(15) 0.13430(6) 0.4908(2) 0.0277(5) Uani 1 1 d D . .
H6O_6 H 1.2246 0.1177 0.5492 0.042 Uiso 1 1 calc R . .
OW1_7 O 0.22348(16) 0.08428(6) 0.7335(2) 0.0263(5) Uani 1 1 d D . .
HW1_7 H 0.240(2) 0.0594(6) 0.741(4) 0.039 Uiso 1 1 d D . .
HW1'_7 H 0.1758(19) 0.0867(11) 0.787(4) 0.039 Uiso 1 1 d D . .
OW2_7 O 0.28002(15) 0.00505(6) 0.7702(2) 0.0242(5) Uani 1 1 d D . .
HW2_7 H 0.321(2) 0.0077(11) 0.835(3) 0.036 Uiso 1 1 d D . .
HW2'_7 H 0.306(2) -0.0128(9) 0.716(3) 0.036 Uiso 1 1 d D . .
OW3_7 O 0.24496(18) 0.21755(7) 0.3266(3) 0.0358(6) Uani 1 1 d D . .
HW3_7 H 0.277(3) 0.2055(11) 0.394(4) 0.054 Uiso 1 1 d D . .
HW3'_7 H 0.201(2) 0.2002(10) 0.308(5) 0.054 Uiso 1 1 d D . .
OW4_7 O 0.28127(16) 0.16260(6) 0.7886(2) 0.0253(5) Uani 1 1 d D . .
HW4_7 H 0.2264(16) 0.1726(10) 0.806(5) 0.038 Uiso 1 1 d D . .
HW4'_7 H 0.267(2) 0.1374(6) 0.777(4) 0.038 Uiso 1 1 d D . .
OWA_7 O 0.7345(2) 0.15729(8) 0.4590(3) 0.0430(6) Uani 1 1 d D . .
HWA_7 H 0.763(3) 0.1781(9) 0.431(5) 0.065 Uiso 1 1 d D . .
HWA'_7 H 0.735(3) 0.1396(10) 0.392(4) 0.065 Uiso 1 1 d D . .
OWB_7 O 0.7047(2) 0.10071(9) 0.2358(4) 0.0569(8) Uani 1 1 d D . .
HWB_7 H 0.652(2) 0.0899(15) 0.241(6) 0.085 Uiso 1 1 d D . .
HWB'_7 H 0.735(3) 0.0883(15) 0.171(5) 0.085 Uiso 1 1 d D . .

loop_
_atom_site_aniso_label
_atom_site_aniso_U_11
_atom_site_aniso_U_22
_atom_site_aniso_U_33
_atom_site_aniso_U_23
_atom_site_aniso_U_13
_atom_site_aniso_U_12
C1_1 0.0207(16) 0.0180(12) 0.0215(14) 0.0022(10) -0.0008(12) -0.0022(10)
C2_1 0.0244(16) 0.0198(13) 0.0189(14) 0.0029(10) -0.0021(12) 0.0008(11)
C3_1 0.0193(16) 0.0194(12) 0.0170(13) 0.0023(10) -0.0009(11) 0.0018(10)
C4_1 0.0238(16) 0.0147(12) 0.0200(13) 0.0022(10) -0.0020(12) 0.0014(10)
C5_1 0.0248(17) 0.0151(12) 0.0237(15) -0.0016(10) 0.0002(12) 0.0016(11)
C6_1 0.034(2) 0.0277(15) 0.0198(15) -0.0056(12) -0.0016(13) 0.0039(13)
O2_1 0.0240(12) 0.0301(11) 0.0181(10) 0.0023(8) -0.0038(9) 0.0027(9)
O3_1 0.0223(12) 0.0278(10) 0.0161(10) -0.0038(8) -0.0012(8) 0.0005(8)
O4_1 0.0191(11) 0.0184(9) 0.0199(10) 0.0016(7) -0.0011(8) 0.0011(8)
O5_1 0.0248(12) 0.0185(9) 0.0232(11) -0.0020(8) -0.0027(9) 0.0031(8)
O6_1 0.0456(15) 0.0247(11) 0.0210(11) -0.0051(9) 0.0026(10) 0.0031(10)
C1_2 0.0204(15) 0.0146(12) 0.0184(13) 0.0007(10) 0.0008(11) -0.0009(10)
C2_2 0.0223(16) 0.0161(12) 0.0167(13) 0.0008(10) -0.0023(11) 0.0005(10)
C3_2 0.0245(16) 0.0200(12) 0.0112(12) -0.0001(10) -0.0013(11) 0.0003(11)
C4_2 0.0205(15) 0.0182(12) 0.0154(13) 0.0008(10) -0.0023(11) 0.0004(11)
C5_2 0.0237(17) 0.0205(13) 0.0161(13) -0.0003(10) -0.0010(11) -0.0001(11)
C6_2 0.0257(16) 0.0226(13) 0.0186(14) -0.0040(11) -0.0002(12) 0.0002(11)
O2_2 0.0210(12) 0.0237(10) 0.0195(10) -0.0033(8) -0.0059(9) 0.0002(8)
O3_2 0.0267(12) 0.0334(11) 0.0130(9) -0.0038(8) 0.0038(9) -0.0020(9)
O4_2 0.0189(11) 0.0171(9) 0.0212(10) 0.0010(7) 0.0013(8) 0.0005(8)
O5_2 0.0197(11) 0.0203(9) 0.0176(10) -0.0030(7) 0.0005(8) -0.0006(8)
O6_2 0.0262(12) 0.0202(9) 0.0261(11) -0.0027(8) 0.0027(9) 0.0003(8)
C1_3 0.0206(16) 0.0194(12) 0.0179(13) 0.0015(10) 0.0009(11) 0.0016(11)
C2_3 0.0190(15) 0.0184(12) 0.0211(14) -0.0003(10) -0.0002(12) 0.0006(11)
C3_3 0.0212(16) 0.0200(12) 0.0143(13) -0.0011(10) -0.0032(11) 0.0015(11)
C4_3 0.0172(15) 0.0232(13) 0.0143(12) -0.0009(10) 0.0023(11) -0.0007(11)
C5_3 0.0192(15) 0.0190(12) 0.0154(13) 0.0006(10) -0.0023(11) -0.0003(10)
C6_3 0.0235(17) 0.0260(14) 0.0164(13) -0.0022(11) -0.0027(12) -0.0044(12)
O2_3 0.0212(11) 0.0192(9) 0.0251(11) -0.0018(8) -0.0021(9) -0.0021(8)
O3_3 0.0290(12) 0.0217(9) 0.0176(10) -0.0019(8) -0.0049(9) -0.0005(8)
O4_3 0.0220(11) 0.0195(9) 0.0159(10) 0.0034(7) 0.0018(8) 0.0003(8)
O5_3 0.0252(11) 0.0193(9) 0.0149(9) -0.0010(7) 0.0017(8) 0.0014(8)
O6_3 0.0309(13) 0.0206(10) 0.0191(10) -0.0019(8) 0.0002(9) 0.0020(8)
C1_4 0.0216(17) 0.0184(12) 0.0158(13) 0.0025(10) 0.0028(11) 0.0000(11)
C2_4 0.0229(16) 0.0154(12) 0.0171(13) 0.0018(10) 0.0024(11) -0.0017(10)
C3_4 0.0201(16) 0.0193(12) 0.0147(12) -0.0015(10) 0.0003(11) -0.0021(10)
C4_4 0.0186(15) 0.0186(12) 0.0134(12) 0.0016(10) -0.0034(11) 0.0004(10)
C5_4 0.0217(16) 0.0197(12) 0.0145(13) -0.0013(10) -0.0003(11) 0.0010(11)
C6_4 0.0255(17) 0.0203(13) 0.0162(13) -0.0027(10) 0.0001(12) 0.0006(11)
O2_4 0.0250(12) 0.0196(10) 0.0285(12) -0.0033(8) 0.0013(9) 0.0024(8)
O3_4 0.0244(12) 0.0234(10) 0.0165(10) -0.0010(7) -0.0025(8) -0.0018(8)
O4_4 0.0215(11) 0.0219(9) 0.0140(9) 0.0036(7) 0.0006(8) 0.0025(8)
O5_4 0.0225(11) 0.0237(10) 0.0117(9) -0.0009(7) -0.0009(8) 0.0028(8)
O6_4 0.0278(12) 0.0225(10) 0.0208(10) -0.0027(8) 0.0050(9) 0.0053(9)
C1_5 0.0223(16) 0.0237(13) 0.0130(12) -0.0001(10) -0.0001(11) 0.0019(11)
C2_5 0.0256(17) 0.0216(13) 0.0153(13) 0.0030(10) 0.0012(12) 0.0029(11)
C3_5 0.0245(16) 0.0170(12) 0.0136(12) 0.0026(10) 0.0018(11) 0.0001(10)
C4_5 0.0172(16) 0.0231(13) 0.0167(13) -0.0003(10) -0.0009(11) 0.0001(11)
C5_5 0.0185(15) 0.0233(13) 0.0167(13) -0.0025(10) 0.0011(11) -0.0007(11)
C6_5 0.0274(18) 0.0216(14) 0.0293(16) -0.0091(12) 0.0058(14) -0.0043(12)
O2_5 0.0259(12) 0.0214(10) 0.0309(12) 0.0079(9) 0.0072(10) 0.0063(8)
O3_5 0.0296(12) 0.0177(9) 0.0216(10) 0.0012(8) 0.0049(9) -0.0007(8)
O4_5 0.0164(10) 0.0239(10) 0.0129(9) 0.0003(7) 0.0003(8) -0.0013(8)
O5_5 0.0221(12) 0.0242(10) 0.0168(10) -0.0033(8) 0.0007(8) -0.0020(8)
O6_5 0.0288(13) 0.0210(10) 0.0318(12) -0.0061(9) -0.0047(10) 0.0027(9)
C1_6 0.0201(16) 0.0251(14) 0.0131(12) 0.0026(10) 0.0000(11) -0.0022(11)
C2_6 0.0227(16) 0.0261(13) 0.0108(12) -0.0002(10) -0.0017(11) -0.0002(12)
C3_6 0.0236(16) 0.0186(12) 0.0168(13) 0.0003(10) -0.0015(12) 0.0003(11)
C4_6 0.0171(15) 0.0169(12) 0.0172(13) 0.0009(10) 0.0002(11) -0.0012(10)
C5_6 0.0203(15) 0.0187(12) 0.0127(12) 0.0002(10) -0.0011(11) 0.0001(10)
C6_6 0.0315(18) 0.0199(13) 0.0152(13) -0.0021(10) -0.0019(12) -0.0037(12)
O2_6 0.0284(12) 0.0346(11) 0.0123(10) 0.0004(8) -0.0002(9) 0.0072(9)
O3_6 0.0327(13) 0.0221(10) 0.0182(10) -0.0049(8) -0.0027(9) 0.0024(9)
O4_6 0.0248(11) 0.0202(9) 0.0120(9) 0.0004(7) -0.0004(8) -0.0020(8)
O5_6 0.0242(11) 0.0203(9) 0.0148(9) 0.0022(7) -0.0034(8) -0.0030(8)
O6_6 0.0269(13) 0.0338(11) 0.0223(11) -0.0001(9) -0.0055(10) -0.0039(9)
OW1_7 0.0313(13) 0.0257(10) 0.0217(11) 0.0009(9) 0.0027(10) 0.0031(9)
OW2_7 0.0245(13) 0.0233(10) 0.0247(11) -0.0021(8) -0.0002(9) 0.0009(9)
OW3_7 0.0389(16) 0.0325(12) 0.0360(14) 0.0104(11) -0.0104(12) -0.0099(11)
OW4_7 0.0283(13) 0.0243(10) 0.0232(11) -0.0026(9) -0.0042(9) 0.0033(9)
OWA_7 0.0484(18) 0.0486(16) 0.0321(14) 0.0030(12) -0.0048(13) -0.0039(13)
OWB_7 0.0492(19) 0.062(2) 0.059(2) -0.0275(16) -0.0012(17) 0.0009(15)

loop_
_atom_type_symbol
_atom_type_description
_atom_type_scat_dispersion_real
_atom_type_scat_dispersion_imag
_atom_type_scat_source
C C 0.0033 0.0000 'International Tables Vol C Tables 4.2.6.8 and 6.1.1.4'
H H 0.0000 0.0000 'International Tables Vol C Tables 4.2.6.8 and 6.1.1.4'
O O 0.0106 0.0000 'International Tables Vol C Tables 4.2.6.8 and 6.1.1.4'

loop_
_geom_angle_atom_site_label_1
_geom_angle_atom_site_label_2
_geom_angle_atom_site_label_3
_geom_angle
O4_2 C1_1 O5_1 110.4(2)
O4_2 C1_1 C2_1 108.5(2)
O5_1 C1_1 C2_1 110.9(2)
O4_2 C1_1 H1_1 109.0
O5_1 C1_1 H1_1 109.0
C2_1 C1_1 H1_1 109.0
O2_1 C2_1 C1_1 110.6(2)
O2_1 C2_1 C3_1 109.1(2)
C1_1 C2_1 C3_1 111.0(2)
O2_1 C2_1 H2_1 108.7
C1_1 C2_1 H2_1 108.7
C3_1 C2_1 H2_1 108.7
O3_1 C3_1 C4_1 106.8(2)
O3_1 C3_1 C2_1 111.6(2)
C4_1 C3_1 C2_1 110.6(2)
O3_1 C3_1 H3_1 109.3
C4_1 C3_1 H3_1 109.3
C2_1 C3_1 H3_1 109.3
O4_1 C4_1 C5_1 110.8(2)
O4_1 C4_1 C3_1 106.4(2)
C5_1 C4_1 C3_1 110.5(2)
O4_1 C4_1 H4_1 109.7
C5_1 C4_1 H4_1 109.7
C3_1 C4_1 H4_1 109.7
O5_1 C5_1 C6_1 106.2(2)
O5_1 C5_1 C4_1 108.4(2)
C6_1 C5_1 C4_1 114.9(3)
O5_1 C5_1 H5_1 109.0
C6_1 C5_1 H5_1 109.0
C4_1 C5_1 H5_1 109.0
O6_1 C6_1 C5_1 109.8(3)
O6_1 C6_1 H6_1 109.7
C5_1 C6_1 H6_1 109.7
O6_1 C6_1 H6'_1 109.7
C5_1 C6_1 H6'_1 109.7
H6_1 C6_1 H6'_1 108.2
C2_1 O2_1 H2O_1 109.5
C3_1 O3_1 H3O_1 109.5
C1_6 O4_1 C4_1 117.9(2)
C1_1 O5_1 C5_1 112.4(2)
C6_1 O6_1 H6O_1 109.5
O4_3 C1_2 O5_2 111.6(2)
O4_3 C1_2 C2_2 107.2(2)
O5_2 C1_2 C2_2 110.3(2)
O4_3 C1_2 H1_2 109.2
O5_2 C1_2 H1_2 109.2
C2_2 C1_2 H1_2 109.2
O2_2 C2_2 C3_2 109.7(2)
O2_2 C2_2 C1_2 109.4(2)
C3_2 C2_2 C1_2 110.1(2)
O2_2 C2_2 H2_2 109.2
C3_2 C2_2 H2_2 109.2
C1_2 C2_2 H2_2 109.2
O3_2 C3_2 C2_2 108.1(2)
O3_2 C3_2 C4_2 109.6(2)
C2_2 C3_2 C4_2 111.9(2)
O3_2 C3_2 H3_2 109.1
C2_2 C3_2 H3_2 109.1
C4_2 C3_2 H3_2 109.1
O4_2 C4_2 C3_2 105.0(2)
O4_2 C4_2 C5_2 110.4(2)
C3_2 C4_2 C5_2 112.9(2)
O4_2 C4_2 H4_2 109.5
C3_2 C4_2 H4_2 109.5
C5_2 C4_2 H4_2 109.5
O5_2 C5_2 C6_2 107.3(2)
O5_2 C5_2 C4_2 108.4(2)
C6_2 C5_2 C4_2 113.3(2)
O5_2 C5_2 H5_2 109.3
C6_2 C5_2 H5_2 109.3
C4_2 C5_2 H5_2 109.3
O6_2 C6_2 C5_2 114.2(2)
O6_2 C6_2 H6_2 108.7
C5_2 C6_2 H6_2 108.7
O6_2 C6_2 H6'_2 108.7
C5_2 C6_2 H6'_2 108.7
H6_2 C6_2 H6'_2 107.6
C2_2 O2_2 H2O_2 109.5
C3_2 O3_2 H3O_2 109.5
C1_1 O4_2 C4_2 118.9(2)
C1_2 O5_2 C5_2 113.1(2)
C6_2 O6_2 H6O_2 109.5
O5_3 C1_3 O4_4 111.0(2)
O5_3 C1_3 C2_3 111.1(2)
O4_4 C1_3 C2_3 106.0(2)
O5_3 C1_3 H1_3 109.6
O4_4 C1_3 H1_3 109.6
C2_3 C1_3 H1_3 109.6
O2_3 C2_3 C3_3 111.3(2)
O2_3 C2_3 C1_3 107.6(2)
C3_3 C2_3 C1_3 107.8(2)
O2_3 C2_3 H2_3 110.0
C3_3 C2_3 H2_3 110.0
C1_3 C2_3 H2_3 110.0
O3_3 C3_3 C2_3 110.5(2)
O3_3 C3_3 C4_3 110.2(2)
C2_3 C3_3 C4_3 110.7(2)
O3_3 C3_3 H3_3 108.5
C2_3 C3_3 H3_3 108.5
C4_3 C3_3 H3_3 108.5
O4_3 C4_3 C5_3 109.1(2)
O4_3 C4_3 C3_3 104.4(2)
C5_3 C4_3 C3_3 112.7(2)
O4_3 C4_3 H4_3 110.2
C5_3 C4_3 H4_3 110.2
C3_3 C4_3 H4_3 110.2
O5_3 C5_3 C6_3 106.3(2)
O5_3 C5_3 C4_3 111.1(2)
C6_3 C5_3 C4_3 114.5(2)
O5_3 C5_3 H5_3 108.2
C6_3 C5_3 H5_3 108.2
C4_3 C5_3 H5_3 108.2
O6_3 C6_3 C5_3 113.1(2)
O6_3 C6_3 H6_3 109.0
C5_3 C6_3 H6_3 109.0
O6_3 C6_3 H6'_3 109.0
C5_3 C6_3 H6'_3 109.0
H6_3 C6_3 H6'_3 107.8
C2_3 O2_3 H2O_3 109.5
C3_3 O3_3 H3OA_3 109.5
C3_3 O3_3 H3OB_3 109.5
H3OA_3 O3_3 H3OB_3 79.5
C1_2 O4_3 C4_3 119.7(2)
C1_3 O5_3 C5_3 113.0(2)
C6_3 O6_3 H6O_3 109.5
O4_5 C1_4 O5_4 111.9(2)
O4_5 C1_4 C2_4 107.3(2)
O5_4 C1_4 C2_4 111.0(2)
O4_5 C1_4 H1_4 108.9
O5_4 C1_4 H1_4 108.9
C2_4 C1_4 H1_4 108.9
O2_4 C2_4 C3_4 113.1(2)
O2_4 C2_4 C1_4 111.0(2)
C3_4 C2_4 C1_4 109.7(2)
O2_4 C2_4 H2_4 107.6
C3_4 C2_4 H2_4 107.6
C1_4 C2_4 H2_4 107.6
O3_4 C3_4 C2_4 110.3(2)
O3_4 C3_4 C4_4 110.9(2)
C2_4 C3_4 C4_4 109.9(2)
O3_4 C3_4 H3_4 108.5
C2_4 C3_4 H3_4 108.5
C4_4 C3_4 H3_4 108.5
O4_4 C4_4 C5_4 109.5(2)
O4_4 C4_4 C3_4 105.0(2)
C5_4 C4_4 C3_4 108.6(2)
O4_4 C4_4 H4_4 111.2
C5_4 C4_4 H4_4 111.2
C3_4 C4_4 H4_4 111.2
O5_4 C5_4 C6_4 109.2(2)
O5_4 C5_4 C4_4 108.5(2)
C6_4 C5_4 C4_4 114.4(2)
O5_4 C5_4 H5_4 108.2
C6_4 C5_4 H5_4 108.2
C4_4 C5_4 H5_4 108.2
O6_4 C6_4 C5_4 111.2(2)
O6_4 C6_4 H6_4 109.4
C5_4 C6_4 H6_4 109.4
O6_4 C6_4 H6'_4 109.4
C5_4 C6_4 H6'_4 109.4
H6_4 C6_4 H6'_4 108.0
C2_4 O2_4 H2O_4 109.5
C3_4 O3_4 H3O_4 109.5
C1_3 O4_4 C4_4 119.5(2)
C1_4 O5_4 C5_4 113.1(2)
C6_4 O6_4 H6O_4 109.5
O4_6 C1_5 O5_5 111.5(2)
O4_6 C1_5 C2_5 110.5(2)
O5_5 C1_5 C2_5 107.3(2)
O4_6 C1_5 H1_5 109.2
O5_5 C1_5 H1_5 109.2
C2_5 C1_5 H1_5 109.2
O2_5 C2_5 C1_5 111.0(2)
O2_5 C2_5 C3_5 111.8(2)
C1_5 C2_5 C3_5 111.8(2)
O2_5 C2_5 H2_5 107.3
C1_5 C2_5 H2_5 107.3
C3_5 C2_5 H2_5 107.3
O3_5 C3_5 C4_5 108.4(2)
O3_5 C3_5 C2_5 111.1(2)
C4_5 C3_5 C2_5 110.0(2)
O3_5 C3_5 H3_5 109.1
C4_5 C3_5 H3_5 109.1
C2_5 C3_5 H3_5 109.1
O4_5 C4_5 C3_5 108.3(2)
O4_5 C4_5 C5_5 109.4(2)
C3_5 C4_5 C5_5 110.3(2)
O4_5 C4_5 H4_5 109.6
C3_5 C4_5 H4_5 109.6
C5_5 C4_5 H4_5 109.6
O5_5 C5_5 C6_5 104.3(2)
O5_5 C5_5 C4_5 109.7(2)
C6_5 C5_5 C4_5 114.6(2)
O5_5 C5_5 H5_5 109.3
C6_5 C5_5 H5_5 109.3
C4_5 C5_5 H5_5 109.3
O6_5 C6_5 C5_5 110.4(2)
O6_5 C6_5 H6_5 109.6
C5_5 C6_5 H6_5 109.6
O6_5 C6_5 H6'_5 109.6
C5_5 C6_5 H6'_5 109.6
H6_5 C6_5 H6'_5 108.1
C2_5 O2_5 H2O_5 109.5
C3_5 O3_5 H3O_5 109.5
C1_4 O4_5 C4_5 116.3(2)
C1_5 O5_5 C5_5 115.0(2)
C6_5 O6_5 H6O_5 109.5
O4_1 C1_6 O5_6 112.1(2)
O4_1 C1_6 C2_6 108.0(2)
O5_6 C1_6 C2_6 108.7(2)
O4_1 C1_6 H1_6 109.3
O5_6 C1_6 H1_6 109.3
C2_6 C1_6 H1_6 109.3
O2_6 C2_6 C1_6 110.4(2)
O2_6 C2_6 C3_6 110.9(2)
C1_6 C2_6 C3_6 110.1(2)
O2_6 C2_6 H2_6 108.5
C1_6 C2_6 H2_6 108.5
C3_6 C2_6 H2_6 108.5
O3_6 C3_6 C2_6 109.3(2)
O3_6 C3_6 C4_6 108.9(2)
C2_6 C3_6 C4_6 111.7(2)
O3_6 C3_6 H3_6 109.0
C2_6 C3_6 H3_6 109.0
C4_6 C3_6 H3_6 109.0
O4_6 C4_6 C3_6 103.7(2)
O4_6 C4_6 C5_6 113.7(2)
C3_6 C4_6 C5_6 111.9(2)
O4_6 C4_6 H4_6 109.1
C3_6 C4_6 H4_6 109.1
C5_6 C4_6 H4_6 109.1
O5_6 C5_6 C6_6 102.4(2)
O5_6 C5_6 C4_6 110.8(2)
C6_6 C5_6 C4_6 115.4(2)
O5_6 C5_6 H5_6 109.3
C6_6 C5_6 H5_6 109.3
C4_6 C5_6 H5_6 109.3
O6_6 C6_6 C5_6 110.4(2)
O6_6 C6_6 H6_6 109.6
C5_6 C6_6 H6_6 109.6
O6_6 C6_6 H6'_6 109.6
C5_6 C6_6 H6'_6 109.6
H6_6 C6_6 H6'_6 108.1
C2_6 O2_6 H2O_6 109.5
C3_6 O3_6 H3O_6 109.5
C1_5 O4_6 C4_6 117.0(2)
C1_6 O5_6 C5_6 115.9(2)
C6_6 O6_6 H6O_6 109.5
HW1_7 OW1_7 HW1'_7 106(3)
HW2_7 OW2_7 HW2'_7 100(3)
HW3_7 OW3_7 HW3'_7 104(3)
HW4_7 OW4_7 HW4'_7 100(3)
HWA_7 OWA_7 HWA'_7 109(4)
HWB_7 OWB_7 HWB'_7 108(4)

loop_
_geom_bond_atom_site_label_1
_geom_bond_atom_site_label_2
_geom_bond_distance
C1_1 O4_2 1.405(3)
C1_1 O5_1 1.415(3)
C1_1 C2_1 1.524(4)
C1_1 H1_1 0.9800
C2_1 O2_1 1.423(3)
C2_1 C3_1 1.531(4)
C2_1 H2_1 0.9800
C3_1 O3_1 1.432(3)
C3_1 C4_1 1.525(4)
C3_1 H3_1 0.9800
C4_1 O4_1 1.440(3)
C4_1 C5_1 1.521(4)
C4_1 H4_1 0.9800
C5_1 O5_1 1.440(3)
C5_1 C6_1 1.516(4)
C5_1 H5_1 0.9800
C6_1 O6_1 1.427(4)
C6_1 H6_1 0.9700
C6_1 H6'_1 0.9700
O2_1 H2O_1 0.8200
O3_1 H3O_1 0.8200
O4_1 C1_6 1.404(4)
O6_1 H6O_1 0.8200
C1_2 O4_3 1.403(3)
C1_2 O5_2 1.416(3)
C1_2 C2_2 1.531(4)
C1_2 H1_2 0.9800
C2_2 O2_2 1.437(3)
C2_2 C3_2 1.505(4)
C2_2 H2_2 0.9800
C3_2 O3_2 1.427(3)
C3_2 C4_2 1.521(4)
C3_2 H3_2 0.9800
C4_2 O4_2 1.430(3)
C4_2 C5_2 1.530(4)
C4_2 H4_2 0.9800
C5_2 O5_2 1.442(4)
C5_2 C6_2 1.513(4)
C5_2 H5_2 0.9800
C6_2 O6_2 1.427(3)
C6_2 H6_2 0.9700
C6_2 H6'_2 0.9700
O2_2 H2O_2 0.8200
O3_2 H3O_2 0.8200
O6_2 H6O_2 0.8200
C1_3 O5_3 1.412(3)
C1_3 O4_4 1.415(4)
C1_3 C2_3 1.530(4)
C1_3 H1_3 0.9800
C2_3 O2_3 1.425(3)
C2_3 C3_3 1.519(4)
C2_3 H2_3 0.9800
C3_3 O3_3 1.435(3)
C3_3 C4_3 1.533(4)
C3_3 H3_3 0.9800
C4_3 O4_3 1.432(3)
C4_3 C5_3 1.528(4)
C4_3 H4_3 0.9800
C5_3 O5_3 1.437(3)
C5_3 C6_3 1.519(4)
C5_3 H5_3 0.9800
C6_3 O6_3 1.429(4)
C6_3 H6_3 0.9700
C6_3 H6'_3 0.9700
O2_3 H2O_3 0.8200
O3_3 H3OA_3 0.8200
O3_3 H3OB_3 0.8200
O6_3 H6O_3 0.8200
C1_4 O4_5 1.409(3)
C1_4 O5_4 1.427(3)
C1_4 C2_4 1.532(4)
C1_4 H1_4 0.9800
C2_4 O2_4 1.425(3)
C2_4 C3_4 1.521(4)
C2_4 H2_4 0.9800
C3_4 O3_4 1.422(3)
C3_4 C4_4 1.527(4)
C3_4 H3_4 0.9800
C4_4 O4_4 1.432(3)
C4_4 C5_4 1.527(4)
C4_4 H4_4 0.9800
C5_4 O5_4 1.443(3)
C5_4 C6_4 1.513(4)
C5_4 H5_4 0.9800
C6_4 O6_4 1.422(3)
C6_4 H6_4 0.9700
C6_4 H6'_4 0.9700
O2_4 H2O_4 0.8200
O3_4 H3O_4 0.8200
O6_4 H6O_4 0.8200
C1_5 O4_6 1.412(3)
C1_5 O5_5 1.414(3)
C1_5 C2_5 1.520(4)
C1_5 H1_5 0.9800
C2_5 O2_5 1.420(3)
C2_5 C3_5 1.525(4)
C2_5 H2_5 0.9800
C3_5 O3_5 1.427(3)
C3_5 C4_5 1.523(4)
C3_5 H3_5 0.9800
C4_5 O4_5 1.446(3)
C4_5 C5_5 1.527(4)
C4_5 H4_5 0.9800
C5_5 O5_5 1.438(4)
C5_5 C6_5 1.506(4)
C5_5 H5_5 0.9800
C6_5 O6_5 1.423(3)
C6_5 H6_5 0.9700
C6_5 H6'_5 0.9700
O2_5 H2O_5 0.8200
O3_5 H3O_5 0.8200
O6_5 H6O_5 0.8200
C1_6 O5_6 1.416(3)
C1_6 C2_6 1.514(4)
C1_6 H1_6 0.9800
C2_6 O2_6 1.436(3)
C2_6 C3_6 1.525(4)
C2_6 H2_6 0.9800
C3_6 O3_6 1.429(3)
C3_6 C4_6 1.530(4)
C3_6 H3_6 0.9800
C4_6 O4_6 1.446(3)
C4_6 C5_6 1.544(3)
C4_6 H4_6 0.9800
C5_6 O5_6 1.450(3)
C5_6 C6_6 1.521(4)
C5_6 H5_6 0.9800
C6_6 O6_6 1.411(4)
C6_6 H6_6 0.9700
C6_6 H6'_6 0.9700
O2_6 H2O_6 0.8200
O3_6 H3O_6 0.8200
O6_6 H6O_6 0.8200
OW1_7 HW1_7 0.877(18)
OW1_7 HW1'_7 0.877(18)
OW2_7 HW2_7 0.876(18)
OW2_7 HW2'_7 0.880(18)
OW3_7 HW3_7 0.894(19)
OW3_7 HW3'_7 0.889(18)
OW4_7 HW4_7 0.898(18)
OW4_7 HW4'_7 0.882(18)
OWA_7 HWA_7 0.865(19)
OWA_7 HWA'_7 0.872(19)
OWB_7 HWB_7 0.872(19)
OWB_7 HWB'_7 0.870(19)

loop_
_geom_torsion_atom_site_label_1
_geom_torsion_atom_site_label_2
_geom_torsion_atom_site_label_3
_geom_torsion_atom_site_label_4
_geom_torsion
O4_2 C1_1 C2_1 O2_1 53.1(3)
O5_1 C1_1 C2_1 O2_1 174.6(2)
O4_2 C1_1 C2_1 C3_1 -68.1(3)
O5_1 C1_1 C2_1 C3_1 53.4(3)
O2_1 C2_1 C3_1 O3_1 70.2(3)
C1_1 C2_1 C3_1 O3_1 -167.7(2)
O2_1 C2_1 C3_1 C4_1 -171.1(2)
C1_1 C2_1 C3_1 C4_1 -49.0(3)
O3_1 C3_1 C4_1 O4_1 -65.9(3)
C2_1 C3_1 C4_1 O4_1 172.6(2)
O3_1 C3_1 C4_1 C5_1 173.8(2)
C2_1 C3_1 C4_1 C5_1 52.2(3)
O4_1 C4_1 C5_1 O5_1 -176.3(2)
C3_1 C4_1 C5_1 O5_1 -58.7(3)
O4_1 C4_1 C5_1 C6_1 65.0(3)
C3_1 C4_1 C5_1 C6_1 -177.4(2)
O5_1 C5_1 C6_1 O6_1 69.6(3)
C4_1 C5_1 C6_1 O6_1 -170.5(2)
C5_1 C4_1 O4_1 C1_6 -117.6(3)
C3_1 C4_1 O4_1 C1_6 122.2(2)
O4_2 C1_1 O5_1 C5_1 58.0(3)
C2_1 C1_1 O5_1 C5_1 -62.3(3)
C6_1 C5_1 O5_1 C1_1 -171.3(2)
C4_1 C5_1 O5_1 C1_1 64.7(3)
O4_3 C1_2 C2_2 O2_2 55.3(3)
O5_2 C1_2 C2_2 O2_2 177.0(2)
O4_3 C1_2 C2_2 C3_2 -65.3(3)
O5_2 C1_2 C2_2 C3_2 56.4(3)
O2_2 C2_2 C3_2 O3_2 69.9(3)
C1_2 C2_2 C3_2 O3_2 -169.6(2)
O2_2 C2_2 C3_2 C4_2 -169.3(2)
C1_2 C2_2 C3_2 C4_2 -48.8(3)
O3_2 C3_2 C4_2 O4_2 -71.3(3)
C2_2 C3_2 C4_2 O4_2 168.7(2)
O3_2 C3_2 C4_2 C5_2 168.3(2)
C2_2 C3_2 C4_2 C5_2 48.4(3)
O4_2 C4_2 C5_2 O5_2 -169.43(19)
C3_2 C4_2 C5_2 O5_2 -52.2(3)
O4_2 C4_2 C5_2 C6_2 71.6(3)
C3_2 C4_2 C5_2 C6_2 -171.2(2)
O5_2 C5_2 C6_2 O6_2 -71.6(3)
C4_2 C5_2 C6_2 O6_2 48.1(3)
O5_1 C1_1 O4_2 C4_2 111.8(3)
C2_1 C1_1 O4_2 C4_2 -126.4(2)
C3_2 C4_2 O4_2 C1_1 135.3(2)
C5_2 C4_2 O4_2 C1_1 -102.7(3)
O4_3 C1_2 O5_2 C5_2 54.6(3)
C2_2 C1_2 O5_2 C5_2 -64.5(3)
C6_2 C5_2 O5_2 C1_2 -176.0(2)
C4_2 C5_2 O5_2 C1_2 61.3(3)
O5_3 C1_3 C2_3 O2_3 -178.6(2)
O4_4 C1_3 C2_3 O2_3 60.7(3)
O5_3 C1_3 C2_3 C3_3 61.3(3)
O4_4 C1_3 C2_3 C3_3 -59.4(3)
O2_3 C2_3 C3_3 O3_3 66.1(3)
C1_3 C2_3 C3_3 O3_3 -176.2(2)
O2_3 C2_3 C3_3 C4_3 -171.5(2)
C1_3 C2_3 C3_3 C4_3 -53.8(3)
O3_3 C3_3 C4_3 O4_3 -69.7(3)
C2_3 C3_3 C4_3 O4_3 167.8(2)
O3_3 C3_3 C4_3 C5_3 172.0(2)
C2_3 C3_3 C4_3 C5_3 49.5(3)
O4_3 C4_3 C5_3 O5_3 -164.3(2)
C3_3 C4_3 C5_3 O5_3 -48.8(3)
O4_3 C4_3 C5_3 C6_3 75.2(3)
C3_3 C4_3 C5_3 C6_3 -169.3(3)
O5_3 C5_3 C6_3 O6_3 -62.7(3)
C4_3 C5_3 C6_3 O6_3 60.4(3)
O5_2 C1_2 O4_3 C4_3 103.6(3)
C2_2 C1_2 O4_3 C4_3 -135.5(2)
C5_3 C4_3 O4_3 C1_2 -109.2(3)
C3_3 C4_3 O4_3 C1_2 130.1(2)
O4_4 C1_3 O5_3 C5_3 54.0(3)
C2_3 C1_3 O5_3 C5_3 -63.7(3)
C6_3 C5_3 O5_3 C1_3 -178.6(2)
C4_3 C5_3 O5_3 C1_3 56.2(3)
O4_5 C1_4 C2_4 O2_4 57.5(3)
O5_4 C1_4 C2_4 O2_4 -180.0(2)
O4_5 C1_4 C2_4 C3_4 -68.2(3)
O5_4 C1_4 C2_4 C3_4 54.4(3)
O2_4 C2_4 C3_4 O3_4 58.6(3)
C1_4 C2_4 C3_4 O3_4 -176.9(2)
O2_4 C2_4 C3_4 C4_4 -178.8(2)
C1_4 C2_4 C3_4 C4_4 -54.3(3)
O3_4 C3_4 C4_4 O4_4 -62.9(3)
C2_4 C3_4 C4_4 O4_4 174.9(2)
O3_4 C3_4 C4_4 C5_4 -179.9(2)
C2_4 C3_4 C4_4 C5_4 57.9(3)
O4_4 C4_4 C5_4 O5_4 -174.6(2)
C3_4 C4_4 C5_4 O5_4 -60.4(3)
O4_4 C4_4 C5_4 C6_4 63.2(3)
C3_4 C4_4 C5_4 C6_4 177.4(2)
O5_4 C5_4 C6_4 O6_4 -74.6(3)
C4_4 C5_4 C6_4 O6_4 47.2(3)
O5_3 C1_3 O4_4 C4_4 106.3(3)
C2_3 C1_3 O4_4 C4_4 -133.0(2)
C5_4 C4_4 O4_4 C1_3 -114.6(3)
C3_4 C4_4 O4_4 C1_3 129.0(2)
O4_5 C1_4 O5_4 C5_4 60.0(3)
C2_4 C1_4 O5_4 C5_4 -59.8(3)
C6_4 C5_4 O5_4 C1_4 -171.9(2)
C4_4 C5_4 O5_4 C1_4 62.8(3)
O4_6 C1_5 C2_5 O2_5 61.2(3)
O5_5 C1_5 C2_5 O2_5 -177.1(2)
O4_6 C1_5 C2_5 C3_5 -64.5(3)
O5_5 C1_5 C2_5 C3_5 57.3(3)
O2_5 C2_5 C3_5 O3_5 60.9(3)
C1_5 C2_5 C3_5 O3_5 -173.9(2)
O2_5 C2_5 C3_5 C4_5 -179.1(2)
C1_5 C2_5 C3_5 C4_5 -53.9(3)
O3_5 C3_5 C4_5 O4_5 -67.3(3)
C2_5 C3_5 C4_5 O4_5 171.1(2)
O3_5 C3_5 C4_5 C5_5 172.9(2)
C2_5 C3_5 C4_5 C5_5 51.3(3)
O4_5 C4_5 C5_5 O5_5 -172.9(2)
C3_5 C4_5 C5_5 O5_5 -53.9(3)
O4_5 C4_5 C5_5 C6_5 70.2(3)
C3_5 C4_5 C5_5 C6_5 -170.8(3)
O5_5 C5_5 C6_5 O6_5 67.2(3)
C4_5 C5_5 C6_5 O6_5 -172.8(2)
O5_4 C1_4 O4_5 C4_5 87.3(3)
C2_4 C1_4 O4_5 C4_5 -150.8(2)
C3_5 C4_5 O4_5 C1_4 115.7(2)
C5_5 C4_5 O4_5 C1_4 -124.0(2)
O4_6 C1_5 O5_5 C5_5 58.6(3)
C2_5 C1_5 O5_5 C5_5 -62.5(3)
C6_5 C5_5 O5_5 C1_5 -174.8(2)
C4_5 C5_5 O5_5 C1_5 62.0(3)
C4_1 O4_1 C1_6 O5_6 99.8(3)
C4_1 O4_1 C1_6 C2_6 -140.5(2)
O4_1 C1_6 C2_6 O2_6 60.2(3)
O5_6 C1_6 C2_6 O2_6 -177.9(2)
O4_1 C1_6 C2_6 C3_6 -62.4(3)
O5_6 C1_6 C2_6 C3_6 59.4(3)
O2_6 C2_6 C3_6 O3_6 63.1(3)
C1_6 C2_6 C3_6 O3_6 -174.6(2)
O2_6 C2_6 C3_6 C4_6 -176.4(2)
C1_6 C2_6 C3_6 C4_6 -54.0(3)
O3_6 C3_6 C4_6 O4_6 -68.6(3)
C2_6 C3_6 C4_6 O4_6 170.5(2)
O3_6 C3_6 C4_6 C5_6 168.4(2)
C2_6 C3_6 C4_6 C5_6 47.6(3)
O4_6 C4_6 C5_6 O5_6 -163.4(2)
C3_6 C4_6 C5_6 O5_6 -46.3(3)
O4_6 C4_6 C5_6 C6_6 80.8(3)
C3_6 C4_6 C5_6 C6_6 -162.1(2)
O5_6 C5_6 C6_6 O6_6 -66.8(3)
C4_6 C5_6 C6_6 O6_6 53.7(3)
O5_5 C1_5 O4_6 C4_6 88.6(3)
C2_5 C1_5 O4_6 C4_6 -152.2(2)
C3_6 C4_6 O4_6 C1_5 170.9(2)
C5_6 C4_6 O4_6 C1_5 -67.4(3)
O4_1 C1_6 O5_6 C5_6 57.0(3)
C2_6 C1_6 O5_6 C5_6 -62.3(3)
C6_6 C5_6 O5_6 C1_6 179.4(2)
C4_6 C5_6 O5_6 C1_6 55.8(3)
